data_4114297
loop_
_publ_author_name
'Wei-Wei Liao'
'Kai Li'
'Yong Tang'

_publ_section_title
;
 Controllable Diastereoselective Cyclopropanation. Enantioselective
 Synthesis of Vinylcyclopropanes via Chiral Telluronium Ylides
;
_journal_name_full 'Journal of the American Chemical Society'
_journal_page_first 13030
_journal_page_last 13031
_journal_paper_doi 10.1021/ja036254c
_journal_volume 125
_journal_year 2003
_chemical_formula_sum 'C21 H23 Br O Si'
_chemical_formula_weight 399.39
_chemical_name_systematic
; 
 ? 
;
_space_group_IT_number 19
_symmetry_cell_setting orthorhombic
_symmetry_space_group_name_Hall 'P 2ac 2ab'
_symmetry_space_group_name_H-M 'P 21 21 21'
_atom_sites_solution_hydrogens geom
_atom_sites_solution_primary direct
_atom_sites_solution_secondary difmap
_audit_creation_method SHELXL-97
_cell_angle_alpha 90.00
_cell_angle_beta 90.00
_cell_angle_gamma 90.00
_cell_formula_units_Z 4
_cell_length_a 6.1465(5)
_cell_length_b 16.5995(14)
_cell_length_c 19.9580(16)
_cell_measurement_reflns_used 2422
_cell_measurement_temperature 293(2)
_cell_measurement_theta_max 42.038
_cell_measurement_theta_min 4.763
_cell_volume 2036.3(3)
_computing_cell_refinement 'Bruker SMART'
_computing_data_collection 'Bruker SMART'
_computing_data_reduction 'Bruker SHELXTL'
_computing_molecular_graphics 'Bruker SHELXTL'
_computing_publication_material 'Bruker SHELXTL'
_computing_structure_refinement 'SHELXL-97 (Sheldrick, 1997)'
_computing_structure_solution 'SHELXS-97 (Sheldrick, 1990)'
_diffrn_ambient_temperature 293(2)
_diffrn_measured_fraction_theta_full 0.955
_diffrn_measured_fraction_theta_max 0.955
_diffrn_measurement_device_type 'CCD area detector'
_diffrn_measurement_method 'phi and omega scans'
_diffrn_radiation_monochromator graphite
_diffrn_radiation_source 'fine-focus sealed tube'
_diffrn_radiation_type MoK\a
_diffrn_radiation_wavelength 0.71073
_diffrn_reflns_av_R_equivalents 0.0621
_diffrn_reflns_av_sigmaI/netI 0.0922
_diffrn_reflns_limit_h_max 8
_diffrn_reflns_limit_h_min -7
_diffrn_reflns_limit_k_max 21
_diffrn_reflns_limit_k_min -21
_diffrn_reflns_limit_l_max 19
_diffrn_reflns_limit_l_min -26
_diffrn_reflns_number 12465
_diffrn_reflns_theta_full 28.28
_diffrn_reflns_theta_max 28.28
_diffrn_reflns_theta_min 1.60
_exptl_absorpt_coefficient_mu 2.082
_exptl_absorpt_correction_T_max 1.00000
_exptl_absorpt_correction_T_min 0.48390
_exptl_absorpt_correction_type sadabs
_exptl_crystal_colour colourless
_exptl_crystal_density_diffrn 1.303
_exptl_crystal_F_000 824
_exptl_crystal_size_max 0.382
_exptl_crystal_size_mid 0.156
_exptl_crystal_size_min 0.077
_refine_diff_density_max 0.423
_refine_diff_density_min -0.289
_refine_diff_density_rms 0.044
_refine_ls_abs_structure_details 'Flack H D (1983), Acta Cryst. A39, 876-881'
_refine_ls_abs_structure_Flack 0.006(7)
_refine_ls_extinction_method none
_refine_ls_goodness_of_fit_ref 0.746
_refine_ls_hydrogen_treatment mixed
_refine_ls_matrix_type full
_refine_ls_number_parameters 276
_refine_ls_number_reflns 4701
_refine_ls_number_restraints 5
_refine_ls_restrained_S_all 0.747
_refine_ls_R_factor_all 0.0837
_refine_ls_R_factor_gt 0.0380
_refine_ls_shift/su_max 0.002
_refine_ls_shift/su_mean 0.000
_refine_ls_structure_factor_coef Fsqd
_refine_ls_weighting_details 'calc w=1/[\s^2^(Fo^2^)+(0.0178P)^2^+0.0000P] where P=(Fo^2^+2Fc^2^)/3'
_refine_ls_weighting_scheme calc
_refine_ls_wR_factor_gt 0.0557
_refine_ls_wR_factor_ref 0.0612
_reflns_number_gt 2439
_reflns_number_total 4701
_reflns_threshold_expression >2sigma(I)
_cod_data_source_file ja036254csi20030523_101649.cif
_cod_data_source_block cd23130
_cod_database_code 4114297

loop_
_symmetry_equiv_pos_as_xyz
'x, y, z'
'-x+1/2, -y, z+1/2'
'-x, y+1/2, -z+1/2'
'x+1/2, -y+1/2, -z'

loop_
_atom_site_label
_atom_site_type_symbol
_atom_site_fract_x
_atom_site_fract_y
_atom_site_fract_z
_atom_site_U_iso_or_equiv
_atom_site_adp_type
_atom_site_occupancy
_atom_site_symmetry_multiplicity
_atom_site_calc_flag
_atom_site_refinement_flags
Br Br 0.80162(7) 0.51619(2) 0.845476(16) 0.09113(16) Uani 1 1 d .
Si Si 0.21391(15) 0.71182(5) 0.37438(4) 0.0567(2) Uani 1 1 d .
O O -0.1079(4) 0.43632(13) 0.51674(9) 0.0692(6) Uani 1 1 d .
C1 C 0.2684(5) 0.44848(17) 0.53701(12) 0.0451(7) Uani 1 1 d .
C2 C 0.2494(5) 0.51324(16) 0.58868(12) 0.0446(7) Uani 1 1 d .
C3 C 0.3452(5) 0.53373(17) 0.52144(14) 0.0487(8) Uani 1 1 d .
C4 C 0.2338(6) 0.58628(18) 0.47346(14) 0.0515(8) Uani 1 1 d .
C5 C 0.3307(6) 0.63888(18) 0.43424(15) 0.0528(8) Uani 1 1 d D
C6 C -0.0864(5) 0.7122(2) 0.3791(2) 0.1017(13) Uani 1 1 d .
H6 H -0.1311 0.7266 0.4236 0.152 Uiso 1 1 calc R
H7 H -0.1408 0.6595 0.3684 0.152 Uiso 1 1 calc R
H8 H -0.1434 0.7506 0.3477 0.152 Uiso 1 1 calc R
C7 C 0.3033(7) 0.6857(2) 0.28810(14) 0.1003(12) Uani 1 1 d .
H10 H 0.2623 0.7280 0.2579 0.150 Uiso 1 1 calc R
H9 H 0.2353 0.6363 0.2745 0.150 Uiso 1 1 calc R
H11 H 0.4585 0.6792 0.2874 0.150 Uiso 1 1 calc R
C8 C 0.3182(6) 0.81249(16) 0.39555(18) 0.0896(11) Uani 1 1 d .
H14 H 0.2764 0.8260 0.4405 0.134 Uiso 1 1 calc R
H12 H 0.2586 0.8514 0.3651 0.134 Uiso 1 1 calc R
H13 H 0.4740 0.8126 0.3921 0.134 Uiso 1 1 calc R
C9 C 0.0758(5) 0.41395(18) 0.50393(13) 0.0477(8) Uani 1 1 d .
C10 C 0.1140(5) 0.34965(17) 0.45360(13) 0.0464(8) Uani 1 1 d .
C11 C -0.0546(6) 0.2993(2) 0.43375(18) 0.0625(9) Uani 1 1 d .
C12 C -0.0240(8) 0.2423(2) 0.3843(2) 0.0755(12) Uani 1 1 d .
C13 C 0.1714(9) 0.2369(2) 0.35343(19) 0.0796(11) Uani 1 1 d D
C14 C 0.3416(8) 0.2853(2) 0.37154(18) 0.0761(11) Uani 1 1 d .
C15 C 0.3135(6) 0.34151(18) 0.42192(15) 0.0558(8) Uani 1 1 d D
C16 C 0.3845(4) 0.51362(16) 0.65011(13) 0.0448(7) Uani 1 1 d .
C17 C 0.5876(5) 0.47967(17) 0.65200(14) 0.0511(7) Uani 1 1 d .
C18 C 0.7132(6) 0.48090(18) 0.70980(14) 0.0522(7) Uani 1 1 d D
C19 C 0.6320(5) 0.51657(19) 0.76594(13) 0.0554(8) Uani 1 1 d .
C20 C 0.4322(6) 0.5512(2) 0.76611(17) 0.0687(10) Uani 1 1 d .
C21 C 0.3091(6) 0.54940(18) 0.70848(15) 0.0582(8) Uani 1 1 d D
H1 H 0.380(3) 0.4114(11) 0.5427(9) 0.018(6) Uiso 1 1 d .
H2 H 0.107(4) 0.5374(13) 0.5931(10) 0.034(7) Uiso 1 1 d .
H3 H 0.497(4) 0.5389(13) 0.5219(11) 0.040(8) Uiso 1 1 d .
H4 H 0.088(4) 0.5809(14) 0.4722(12) 0.047(9) Uiso 1 1 d .
H5 H 0.475(3) 0.6414(13) 0.4425(11) 0.035(8) Uiso 1 1 d D
H15 H -0.185(4) 0.3072(14) 0.4560(11) 0.049(9) Uiso 1 1 d .
H16 H -0.139(5) 0.2089(17) 0.3727(14) 0.077(11) Uiso 1 1 d .
H17 H 0.199(6) 0.1979(15) 0.3217(13) 0.108(13) Uiso 1 1 d D
H18 H 0.487(6) 0.284(2) 0.3524(16) 0.103(13) Uiso 1 1 d .
H19 H 0.424(4) 0.3798(14) 0.4310(13) 0.069(10) Uiso 1 1 d D
H20 H 0.649(3) 0.4568(11) 0.6128(10) 0.028(6) Uiso 1 1 d .
H21 H 0.844(3) 0.4550(13) 0.7115(12) 0.048(9) Uiso 1 1 d D
H22 H 0.391(4) 0.5771(14) 0.8056(13) 0.064(9) Uiso 1 1 d .
H23 H 0.176(3) 0.5738(14) 0.7074(12) 0.052(9) Uiso 1 1 d D

loop_
_atom_site_aniso_label
_atom_site_aniso_U_11
_atom_site_aniso_U_22
_atom_site_aniso_U_33
_atom_site_aniso_U_23
_atom_site_aniso_U_13
_atom_site_aniso_U_12
Br 0.1050(3) 0.1088(3) 0.0596(2) -0.0169(2) -0.0279(2) -0.0022(3)
Si 0.0514(6) 0.0611(5) 0.0577(5) 0.0139(4) -0.0009(5) -0.0011(5)
O 0.0510(15) 0.0994(16) 0.0574(13) -0.0128(12) 0.0087(11) 0.0053(12)
C1 0.046(2) 0.0476(17) 0.0417(16) 0.0014(14) -0.0010(16) 0.0089(17)
C2 0.044(2) 0.0487(17) 0.0411(16) 0.0026(13) 0.0022(13) 0.0086(16)
C3 0.043(2) 0.059(2) 0.0438(17) 0.0053(15) 0.0000(15) 0.0035(17)
C4 0.043(2) 0.0600(19) 0.0511(18) 0.0043(15) 0.0035(18) 0.0021(18)
C5 0.041(2) 0.061(2) 0.0561(19) 0.0041(16) -0.0038(19) -0.0020(19)
C6 0.061(3) 0.110(3) 0.134(3) 0.039(3) -0.005(2) 0.003(2)
C7 0.128(3) 0.118(3) 0.054(2) 0.0138(19) -0.003(2) 0.008(3)
C8 0.086(3) 0.065(2) 0.117(3) 0.0166(19) -0.005(2) 0.010(2)
C9 0.050(2) 0.058(2) 0.0355(17) 0.0085(15) 0.0037(16) 0.0036(18)
C10 0.060(2) 0.0429(18) 0.0366(17) 0.0068(14) -0.0064(15) -0.0021(17)
C11 0.064(3) 0.066(2) 0.058(2) 0.014(2) -0.004(2) -0.003(2)
C12 0.098(4) 0.059(3) 0.069(3) -0.001(2) -0.025(3) -0.016(3)
C13 0.115(4) 0.059(2) 0.064(3) -0.015(2) -0.015(3) 0.012(3)
C14 0.084(3) 0.075(3) 0.069(2) -0.018(2) 0.002(2) 0.008(3)
C15 0.061(2) 0.055(2) 0.0515(19) -0.0058(16) 0.005(2) 0.002(2)
C16 0.0539(19) 0.0401(15) 0.0406(16) -0.0012(15) 0.0084(15) -0.0012(15)
C17 0.056(2) 0.0590(18) 0.0379(16) -0.0077(17) 0.0065(16) 0.0092(16)
C18 0.054(2) 0.0499(18) 0.0529(18) -0.0038(16) -0.0033(17) 0.006(2)
C19 0.071(2) 0.0549(18) 0.0404(17) -0.0092(15) -0.0064(15) -0.0068(19)
C20 0.077(3) 0.081(3) 0.047(2) -0.0252(19) 0.004(2) 0.009(2)
C21 0.055(2) 0.068(2) 0.0514(19) -0.0072(16) 0.0019(19) 0.014(2)

loop_
_atom_type_symbol
_atom_type_description
_atom_type_scat_dispersion_real
_atom_type_scat_dispersion_imag
_atom_type_scat_source
C C 0.0033 0.0016 'International Tables Vol C Tables 4.2.6.8 and 6.1.1.4'
H H 0.0000 0.0000 'International Tables Vol C Tables 4.2.6.8 and 6.1.1.4'
O O 0.0106 0.0060 'International Tables Vol C Tables 4.2.6.8 and 6.1.1.4'
Br Br -0.2901 2.4595 'International Tables Vol C Tables 4.2.6.8 and 6.1.1.4'
Si Si 0.0817 0.0704 'International Tables Vol C Tables 4.2.6.8 and 6.1.1.4'

loop_
_geom_angle_atom_site_label_1
_geom_angle_atom_site_label_2
_geom_angle_atom_site_label_3
_geom_angle
C8 Si C5 108.16(15)
C8 Si C6 109.47(17)
C5 Si C6 110.96(17)
C8 Si C7 108.79(18)
C5 Si C7 109.35(15)
C6 Si C7 110.1(2)
C9 C1 C2 121.8(3)
C9 C1 C3 121.3(3)
C2 C1 C3 59.79(18)
C9 C1 H1 113.1(12)
C2 C1 H1 116.8(12)
C3 C1 H1 114.2(12)
C16 C2 C1 122.0(2)
C16 C2 C3 121.2(3)
C1 C2 C3 61.09(18)
C16 C2 H2 115.5(12)
C1 C2 H2 115.6(13)
C3 C2 H2 110.0(13)
C4 C3 C2 122.3(3)
C4 C3 C1 122.8(3)
C2 C3 C1 59.12(17)
C4 C3 H3 114.7(14)
C2 C3 H3 113.7(14)
C1 C3 H3 113.0(14)
C5 C4 C3 124.9(3)
C5 C4 H4 120.0(16)
C3 C4 H4 115.1(16)
C4 C5 Si 130.1(3)
C4 C5 H5 111.6(15)
Si C5 H5 118.0(15)
Si C6 H6 109.5
Si C6 H7 109.5
H6 C6 H7 109.5
Si C6 H8 109.5
H6 C6 H8 109.5
H7 C6 H8 109.5
Si C7 H10 109.5
Si C7 H9 109.5
H10 C7 H9 109.5
Si C7 H11 109.5
H10 C7 H11 109.5
H9 C7 H11 109.5
Si C8 H14 109.5
Si C8 H12 109.5
H14 C8 H12 109.5
Si C8 H13 109.5
H14 C8 H13 109.5
H12 C8 H13 109.5
O C9 C1 122.3(3)
O C9 C10 120.6(3)
C1 C9 C10 117.1(3)
C15 C10 C11 118.1(3)
C15 C10 C9 121.2(3)
C11 C10 C9 120.5(3)
C12 C11 C10 121.0(4)
C12 C11 H15 124.1(16)
C10 C11 H15 114.9(16)
C13 C12 C11 119.6(4)
C13 C12 H16 121.5(19)
C11 C12 H16 118.9(19)
C12 C13 C14 121.3(4)
C12 C13 H17 122(2)
C14 C13 H17 117(3)
C13 C14 C15 119.5(4)
C13 C14 H18 126(2)
C15 C14 H18 115(2)
C14 C15 C10 120.5(4)
C14 C15 H19 120.1(17)
C10 C15 H19 118.8(17)
C17 C16 C21 117.2(3)
C17 C16 C2 122.1(3)
C21 C16 C2 120.6(3)
C16 C17 C18 121.6(3)
C16 C17 H20 120.4(12)
C18 C17 H20 118.0(12)
C19 C18 C17 119.1(3)
C19 C18 H21 119.8(16)
C17 C18 H21 121.0(16)
C20 C19 C18 121.2(3)
C20 C19 Br 119.8(2)
C18 C19 Br 119.0(3)
C19 C20 C21 119.1(3)
C19 C20 H22 116.2(17)
C21 C20 H22 124.6(17)
C20 C21 C16 121.8(3)
C20 C21 H23 120.2(16)
C16 C21 H23 118.0(16)

loop_
_geom_bond_atom_site_label_1
_geom_bond_atom_site_label_2
_geom_bond_distance
Br C19 1.899(3)
Si C8 1.839(3)
Si C5 1.846(3)
Si C6 1.848(3)
Si C7 1.859(3)
O C9 1.215(3)
C1 C9 1.472(4)
C1 C2 1.494(3)
C1 C3 1.524(4)
C1 H1 0.93(2)
C2 C16 1.481(3)
C2 C3 1.504(4)
C2 H2 0.97(2)
C3 C4 1.465(4)
C3 H3 0.94(2)
C4 C5 1.315(4)
C4 H4 0.90(2)
C5 H5 0.906(15)
C6 H6 0.9600
C6 H7 0.9600
C6 H8 0.9600
C7 H10 0.9600
C7 H9 0.9600
C7 H11 0.9600
C8 H14 0.9600
C8 H12 0.9600
C8 H13 0.9600
C9 C10 1.484(4)
C10 C15 1.386(4)
C10 C11 1.390(4)
C11 C12 1.379(5)
C11 H15 0.92(2)
C12 C13 1.353(6)
C12 H16 0.93(3)
C13 C14 1.368(5)
C13 H17 0.921(17)
C14 C15 1.383(4)
C14 H18 0.97(3)
C15 H19 0.948(17)
C16 C17 1.370(3)
C16 C21 1.387(4)
C17 C18 1.388(4)
C17 H20 0.949(19)
C18 C19 1.362(4)
C18 H21 0.914(16)
C19 C20 1.356(4)
C20 C21 1.377(4)
C20 H22 0.93(2)
C21 H23 0.912(16)

loop_
_geom_torsion_atom_site_label_1
_geom_torsion_atom_site_label_2
_geom_torsion_atom_site_label_3
_geom_torsion_atom_site_label_4
_geom_torsion
C9 C1 C2 C16 139.1(3)
C3 C1 C2 C16 -110.6(3)
C9 C1 C2 C3 -110.2(3)
C16 C2 C3 C4 -136.4(3)
C1 C2 C3 C4 111.6(3)
C16 C2 C3 C1 112.0(3)
C9 C1 C3 C4 0.2(4)
C2 C1 C3 C4 -110.8(3)
C9 C1 C3 C2 111.1(3)
C2 C3 C4 C5 142.8(3)
C1 C3 C4 C5 -145.5(3)
C3 C4 C5 Si -177.1(2)
C8 Si C5 C4 125.6(3)
C6 Si C5 C4 5.6(4)
C7 Si C5 C4 -116.0(3)
C2 C1 C9 O 0.2(4)
C3 C1 C9 O -71.4(4)
C2 C1 C9 C10 -179.7(2)
C3 C1 C9 C10 108.7(3)
O C9 C10 C15 158.2(3)
C1 C9 C10 C15 -21.9(4)
O C9 C10 C11 -17.5(4)
C1 C9 C10 C11 162.4(3)
C15 C10 C11 C12 0.5(4)
C9 C10 C11 C12 176.3(3)
C10 C11 C12 C13 -1.8(5)
C11 C12 C13 C14 1.9(6)
C12 C13 C14 C15 -0.6(6)
C13 C14 C15 C10 -0.7(5)
C11 C10 C15 C14 0.7(4)
C9 C10 C15 C14 -175.1(3)
C1 C2 C16 C17 28.6(4)
C3 C2 C16 C17 -44.7(4)
C1 C2 C16 C21 -151.9(3)
C3 C2 C16 C21 134.8(3)
C21 C16 C17 C18 0.0(4)
C2 C16 C17 C18 179.6(3)
C16 C17 C18 C19 0.1(4)
C17 C18 C19 C20 -0.4(5)
C17 C18 C19 Br 178.7(2)
C18 C19 C20 C21 0.6(5)
Br C19 C20 C21 -178.6(2)
C19 C20 C21 C16 -0.4(5)
C17 C16 C21 C20 0.1(4)
C2 C16 C21 C20 -179.4(3)
